data_7011399
loop_
_publ_author_name
'Brooker, Sally'
'de Geest, Duncan J.'
'Kelly, Robert J.'
'Plieger, Paul G.'
'Moubaraki, Boujemaa'
'Murray, Keith S.'
'Jameson, Geoffrey B.'

_publ_section_title
;
 Exchange-coupled high-spin, low-spin and spin-crossover dicobalt(ii)
 complexes of a pyridazine-containing Schiff-base macrocycle: control
 of cobalt(ii) spin state by choice of axial ligands
;
_journal_issue 9
_journal_name_full 'Journal of the Chemical Society, Dalton Transactions'
_journal_page_first 2080
_journal_paper_doi 10.1039/b111267h
_journal_year 2002
_chemical_formula_sum 'C18 H36 Co2 N8 O20 S4'
_chemical_formula_weight 930.65
_space_group_IT_number 2
_symmetry_cell_setting triclinic
_symmetry_space_group_name_Hall '-P 1'
_symmetry_space_group_name_H-M 'P -1'
_atom_sites_solution_hydrogens geom
_atom_sites_solution_primary direct
_atom_sites_solution_secondary difmap
_audit_creation_method SHELXL-97
_cell_angle_alpha 64.045(4)
_cell_angle_beta 69.945(4)
_cell_angle_gamma 85.962(4)
_cell_formula_units_Z 1
_cell_length_a 8.285(3)
_cell_length_b 10.959(3)
_cell_length_c 11.605(4)
_cell_measurement_temperature 163(2)
_cell_volume 886.0(5)
_computing_structure_refinement 'SHELXL-97 (Sheldrick, 1997)'
_diffrn_ambient_temperature 163(2)
_diffrn_measured_fraction_theta_full 0.920
_diffrn_measured_fraction_theta_max 0.920
_diffrn_measurement_device_type 'Bruker SMART area detector'
_diffrn_radiation_monochromator graphite
_diffrn_radiation_source 'fine-focus sealed tube'
_diffrn_radiation_type MoK\a
_diffrn_radiation_wavelength 0.71073
_diffrn_reflns_av_R_equivalents 0.0212
_diffrn_reflns_av_sigmaI/netI 0.0159
_diffrn_reflns_limit_h_max 10
_diffrn_reflns_limit_h_min -6
_diffrn_reflns_limit_k_max 14
_diffrn_reflns_limit_k_min -13
_diffrn_reflns_limit_l_max 14
_diffrn_reflns_limit_l_min -14
_diffrn_reflns_number 11375
_diffrn_reflns_theta_full 27.41
_diffrn_reflns_theta_max 27.41
_diffrn_reflns_theta_min 2.08
_exptl_absorpt_coefficient_mu 1.262
_exptl_absorpt_correction_T_max 1.00
_exptl_absorpt_correction_T_min 0.81
_exptl_absorpt_correction_type semi-empirical(SADABS)
_exptl_crystal_colour orange
_exptl_crystal_density_diffrn 1.744
_exptl_crystal_density_method 'not measured'
_exptl_crystal_description 'rectangular prism'
_exptl_crystal_F_000 478
_exptl_crystal_size_max 0.75
_exptl_crystal_size_mid 0.38
_exptl_crystal_size_min 0.15
_refine_diff_density_max 0.778
_refine_diff_density_min -0.581
_refine_diff_density_rms 0.068
_refine_ls_extinction_method none
_refine_ls_goodness_of_fit_ref 1.055
_refine_ls_hydrogen_treatment mixed
_refine_ls_matrix_type full
_refine_ls_number_parameters 235
_refine_ls_number_reflns 3716
_refine_ls_number_restraints 0
_refine_ls_restrained_S_all 1.055
_refine_ls_R_factor_all 0.0309
_refine_ls_R_factor_gt 0.0285
_refine_ls_shift/su_max 0.001
_refine_ls_shift/su_mean 0.000
_refine_ls_structure_factor_coef Fsqd
_refine_ls_weighting_details 'calc w=1/[\s^2^(Fo^2^)+(0.0440P)^2^+0.6165P] where P=(Fo^2^+2Fc^2^)/3'
_refine_ls_weighting_scheme calc
_refine_ls_wR_factor_gt 0.0765
_refine_ls_wR_factor_ref 0.0776
_reflns_number_gt 3426
_reflns_number_total 3716
_reflns_threshold_expression >2sigma(I)
_cod_data_source_file b111267h.txt
_cod_data_source_block codt
_cod_original_sg_symbol_H-M P-1
_cod_database_code 7011399

loop_
_symmetry_equiv_pos_as_xyz
'x, y, z'
'-x, -y, -z'

loop_
_atom_site_label
_atom_site_type_symbol
_atom_site_fract_x
_atom_site_fract_y
_atom_site_fract_z
_atom_site_U_iso_or_equiv
_atom_site_adp_type
_atom_site_occupancy
_atom_site_symmetry_multiplicity
_atom_site_calc_flag
_atom_site_refinement_flags
_atom_site_disorder_assembly
_atom_site_disorder_group
Co1 Co 0.60858(3) 0.84277(2) 0.50085(2) 0.01883(9) Uani 1 1 d . . .
N1 N 0.61847(19) 1.02269(15) 0.32217(15) 0.0173(3) Uani 1 1 d . . .
N2 N 0.54881(19) 1.13632(15) 0.32195(15) 0.0177(3) Uani 1 1 d . . .
C2 C 0.5724(2) 1.24841(18) 0.20306(18) 0.0189(4) Uani 1 1 d . . .
C3 C 0.6711(2) 1.2511(2) 0.07664(19) 0.0220(4) Uani 1 1 d . . .
H3 H 0.6900 1.3317 -0.0062 0.026 Uiso 1 1 calc R . .
C4 C 0.7399(2) 1.1324(2) 0.07664(19) 0.0218(4) Uani 1 1 d . . .
H4 H 0.8051 1.1281 -0.0064 0.026 Uiso 1 1 calc R . .
C5 C 0.7105(2) 1.01889(18) 0.20304(18) 0.0184(3) Uani 1 1 d . . .
N3 N 0.7689(2) 0.79950(16) 0.34325(17) 0.0240(3) Uani 1 1 d . . .
C6 C 0.7864(2) 0.88693(19) 0.22100(19) 0.0211(4) Uani 1 1 d . . .
H6 H 0.8453 0.8686 0.1450 0.025 Uiso 1 1 calc R . .
C8 C 0.8559(3) 0.6720(2) 0.3691(2) 0.0334(5) Uani 1 1 d . . .
H8A H 0.9701 0.6875 0.3725 0.040 Uiso 1 1 calc R . .
H8B H 0.8754 0.6492 0.2920 0.040 Uiso 1 1 calc R . .
C9 C 0.7532(3) 0.5522(2) 0.5012(2) 0.0343(5) Uani 1 1 d . . .
H9A H 0.8080 0.4688 0.5015 0.041 Uiso 1 1 calc R . .
H9B H 0.6364 0.5434 0.4989 0.041 Uiso 1 1 calc R . .
C10 C 0.7317(3) 0.5529(2) 0.6365(2) 0.0314(5) Uani 1 1 d . . .
H10A H 0.6800 0.4622 0.7120 0.038 Uiso 1 1 calc R . .
H10B H 0.8468 0.5694 0.6379 0.038 Uiso 1 1 calc R . .
N4 N 0.6215(2) 0.65824(16) 0.65974(16) 0.0233(3) Uani 1 1 d . . .
C11 C 0.4763(2) 1.36297(19) 0.22003(19) 0.0214(4) Uani 1 1 d . . .
H11 H 0.4875 1.4488 0.1440 0.026 Uiso 1 1 calc R . .
O1 O 0.81379(18) 0.93432(15) 0.50888(14) 0.0263(3) Uani 1 1 d . . .
H1OA H 0.8656 1.0111 0.4354 0.032 Uiso 1 1 d R . .
H1OB H 0.8059 0.9465 0.5869 0.032 Uiso 1 1 d R . .
O2 O 0.3927(2) 0.76462(16) 0.49736(15) 0.0349(4) Uani 1 1 d . . .
H2OA H 0.3774 0.7783 0.4183 0.042 Uiso 1 1 d R . .
H2OB H 0.3115 0.7058 0.5756 0.042 Uiso 1 1 d R . .
O3 O 0.3550(2) 0.79844(17) 1.26300(17) 0.0401(4) Uani 1 1 d . . .
H3OA H 0.3326 0.8862 1.2233 0.048 Uiso 1 1 d R . .
H3OB H 0.4328 0.7829 1.2036 0.048 Uiso 1 1 d R . .
O4 O 1.1212(2) 0.60988(16) 0.71714(16) 0.0372(4) Uani 1 1 d . . .
H4OA H 1.1118 0.5264 0.7957 0.045 Uiso 1 1 d R . .
H4OB H 1.0613 0.6581 0.7543 0.045 Uiso 1 1 d R . .
S20 S 0.85593(6) 0.88286(4) 0.83327(4) 0.01906(11) Uani 1 1 d . . .
S21 S 0.75895(6) 0.68720(5) 1.00404(5) 0.02341(12) Uani 1 1 d . . .
O21 O 0.8804(2) 0.97085(15) 0.89137(15) 0.0305(3) Uani 1 1 d . . .
O22 O 0.72581(18) 0.92526(15) 0.76794(14) 0.0287(3) Uani 1 1 d . . .
O23 O 1.01583(17) 0.85619(14) 0.74624(13) 0.0243(3) Uani 1 1 d . . .
O24 O 0.5920(2) 0.70873(17) 1.08472(17) 0.0427(4) Uani 1 1 d . . .
O25 O 0.7499(2) 0.59863(15) 0.94266(16) 0.0356(4) Uani 1 1 d . . .
O26 O 0.8865(2) 0.65722(16) 1.06992(16) 0.0376(4) Uani 1 1 d . . .

loop_
_atom_site_aniso_label
_atom_site_aniso_U_11
_atom_site_aniso_U_22
_atom_site_aniso_U_33
_atom_site_aniso_U_23
_atom_site_aniso_U_13
_atom_site_aniso_U_12
Co1 0.02464(15) 0.01583(13) 0.01332(13) -0.00623(10) -0.00360(10) 0.00103(9)
N1 0.0185(7) 0.0181(7) 0.0153(7) -0.0078(6) -0.0047(6) -0.0002(6)
N2 0.0209(7) 0.0163(7) 0.0155(7) -0.0061(6) -0.0066(6) -0.0002(6)
C2 0.0190(8) 0.0184(8) 0.0169(8) -0.0060(7) -0.0050(7) -0.0025(7)
C3 0.0232(9) 0.0235(9) 0.0149(8) -0.0052(7) -0.0053(7) -0.0017(7)
C4 0.0223(9) 0.0274(10) 0.0143(8) -0.0091(7) -0.0043(7) -0.0009(7)
C5 0.0176(8) 0.0219(9) 0.0170(8) -0.0096(7) -0.0053(7) -0.0016(7)
N3 0.0299(9) 0.0199(8) 0.0208(8) -0.0110(7) -0.0047(7) 0.0026(6)
C6 0.0227(9) 0.0229(9) 0.0177(9) -0.0115(7) -0.0032(7) -0.0004(7)
C8 0.0444(13) 0.0267(11) 0.0265(11) -0.0140(9) -0.0081(9) 0.0123(9)
C9 0.0441(13) 0.0267(10) 0.0334(12) -0.0162(9) -0.0125(10) 0.0098(9)
C10 0.0412(12) 0.0217(10) 0.0260(10) -0.0093(8) -0.0082(9) 0.0092(8)
N4 0.0302(9) 0.0165(7) 0.0210(8) -0.0078(6) -0.0071(7) 0.0019(6)
C11 0.0249(9) 0.0169(8) 0.0201(9) -0.0061(7) -0.0073(7) -0.0006(7)
O1 0.0274(7) 0.0298(7) 0.0163(6) -0.0065(6) -0.0048(5) -0.0048(6)
O2 0.0395(9) 0.0418(9) 0.0190(7) -0.0106(7) -0.0049(6) -0.0161(7)
O3 0.0613(11) 0.0321(8) 0.0300(8) -0.0163(7) -0.0186(8) 0.0178(8)
O4 0.0427(9) 0.0259(8) 0.0279(8) -0.0102(6) 0.0023(7) 0.0052(6)
S20 0.0217(2) 0.0187(2) 0.0150(2) -0.00740(17) -0.00403(17) -0.00019(16)
S21 0.0271(2) 0.0212(2) 0.0166(2) -0.00609(18) -0.00367(18) -0.00220(18)
O21 0.0390(8) 0.0275(7) 0.0264(7) -0.0165(6) -0.0055(6) -0.0038(6)
O22 0.0272(7) 0.0315(8) 0.0237(7) -0.0082(6) -0.0102(6) 0.0041(6)
O23 0.0235(7) 0.0254(7) 0.0191(7) -0.0094(6) -0.0020(5) -0.0001(5)
O24 0.0364(9) 0.0390(9) 0.0300(8) -0.0097(7) 0.0083(7) -0.0021(7)
O25 0.0490(9) 0.0246(7) 0.0315(8) -0.0117(6) -0.0109(7) -0.0076(7)
O26 0.0488(10) 0.0311(8) 0.0295(8) -0.0038(7) -0.0217(7) -0.0006(7)

loop_
_atom_type_symbol
_atom_type_description
_atom_type_scat_dispersion_real
_atom_type_scat_dispersion_imag
_atom_type_scat_source
C C 0.0033 0.0016 'International Tables Vol C Tables 4.2.6.8 and 6.1.1.4'
H H 0.0000 0.0000 'International Tables Vol C Tables 4.2.6.8 and 6.1.1.4'
N N 0.0061 0.0033 'International Tables Vol C Tables 4.2.6.8 and 6.1.1.4'
O O 0.0106 0.0060 'International Tables Vol C Tables 4.2.6.8 and 6.1.1.4'
S S 0.1246 0.1234 'International Tables Vol C Tables 4.2.6.8 and 6.1.1.4'
Co Co 0.3494 0.9721 'International Tables Vol C Tables 4.2.6.8 and 6.1.1.4'

loop_
_geom_angle_atom_site_label_1
_geom_angle_atom_site_label_2
_geom_angle_atom_site_label_3
_geom_angle
_geom_angle_site_symmetry_1
_geom_angle_site_symmetry_3
_geom_angle_publ_flag
O2 Co1 O1 174.95(6) . . y
O2 Co1 N3 91.58(7) . . y
O1 Co1 N3 92.61(6) . . y
O2 Co1 N4 90.98(7) . . y
O1 Co1 N4 91.37(6) . . y
N3 Co1 N4 96.03(7) . . y
O2 Co1 N2 88.89(6) . 2_676 y
O1 Co1 N2 87.29(6) . 2_676 y
N3 Co1 N2 173.06(6) . 2_676 y
N4 Co1 N2 77.04(6) . 2_676 y
O2 Co1 N1 89.89(6) . . y
O1 Co1 N1 88.32(6) . . y
N3 Co1 N1 76.89(7) . . y
N4 Co1 N1 172.89(6) . . y
N2 Co1 N1 110.03(6) 2_676 . y
N2 N1 C5 120.03(15) . . ?
N2 N1 Co1 124.77(11) . . ?
C5 N1 Co1 115.11(12) . . ?
N1 N2 C2 120.30(15) . . ?
N1 N2 Co1 124.94(11) . 2_676 ?
C2 N2 Co1 114.74(12) . 2_676 ?
N2 C2 C3 121.95(17) . . ?
N2 C2 C11 113.53(16) . . ?
C3 C2 C11 124.43(17) . . ?
C4 C3 C2 117.75(17) . . ?
C3 C4 C5 117.83(17) . . ?
N1 C5 C4 122.10(17) . . ?
N1 C5 C6 113.42(16) . . ?
C4 C5 C6 124.34(16) . . ?
C6 N3 C8 120.61(16) . . ?
C6 N3 Co1 116.95(13) . . ?
C8 N3 Co1 122.42(13) . . ?
N3 C6 C5 117.15(16) . . ?
N3 C8 C9 113.02(18) . . ?
C8 C9 C10 118.91(19) . . ?
N4 C10 C9 112.62(18) . . ?
C11 N4 C10 120.67(17) 2_676 . ?
C11 N4 Co1 116.53(13) 2_676 . ?
C10 N4 Co1 122.75(13) . . ?
N4 C11 C2 117.64(17) 2_676 . ?
O21 S20 O22 113.06(9) . . ?
O21 S20 O23 114.54(9) . . ?
O22 S20 O23 112.30(9) . . ?
O21 S20 S21 105.30(7) . . ?
O22 S20 S21 106.79(7) . . ?
O23 S20 S21 103.81(6) . . ?
O26 S21 O24 113.95(11) . . ?
O26 S21 O25 114.63(10) . . ?
O24 S21 O25 114.02(11) . . ?
O26 S21 S20 103.69(7) . . ?
O24 S21 S20 104.60(7) . . ?
O25 S21 S20 104.27(7) . . ?

loop_
_geom_bond_atom_site_label_1
_geom_bond_atom_site_label_2
_geom_bond_distance
_geom_bond_site_symmetry_2
_geom_bond_publ_flag
Co1 O2 2.0564(16) . y
Co1 O1 2.0825(15) . y
Co1 N3 2.0828(17) . y
Co1 N4 2.0837(17) . y
Co1 N2 2.1245(16) 2_676 y
Co1 N1 2.1264(16) . y
N1 N2 1.334(2) . ?
N1 C5 1.348(2) . ?
N2 C2 1.348(2) . ?
N2 Co1 2.1245(16) 2_676 ?
C2 C3 1.402(3) . ?
C2 C11 1.489(3) . ?
C3 C4 1.383(3) . ?
C4 C5 1.400(3) . ?
C5 C6 1.493(3) . ?
N3 C6 1.281(3) . ?
N3 C8 1.484(3) . ?
C8 C9 1.516(3) . ?
C9 C10 1.521(3) . ?
C10 N4 1.482(3) . ?
N4 C11 1.275(3) 2_676 ?
C11 N4 1.275(3) 2_676 ?
S20 O21 1.4544(14) . ?
S20 O22 1.4610(15) . ?
S20 O23 1.4652(14) . ?
S20 S21 2.1451(8) . ?
S21 O26 1.4473(17) . ?
S21 O24 1.4506(17) . ?
S21 O25 1.4515(16) . ?

loop_
_geom_torsion_atom_site_label_1
_geom_torsion_atom_site_label_2
_geom_torsion_atom_site_label_3
_geom_torsion_atom_site_label_4
_geom_torsion
_geom_torsion_site_symmetry_1
_geom_torsion_site_symmetry_2
_geom_torsion_site_symmetry_3
_geom_torsion_site_symmetry_4
_geom_torsion_publ_flag
O2 Co1 N1 N2 94.34(14) . . . . ?
O1 Co1 N1 N2 -80.94(14) . . . . ?
N3 Co1 N1 N2 -174.01(15) . . . . ?
N4 Co1 N1 N2 -168.6(4) . . . . ?
N2 Co1 N1 N2 5.56(17) 2_676 . . . ?
O2 Co1 N1 C5 -89.07(13) . . . . ?
O1 Co1 N1 C5 95.65(13) . . . . ?
N3 Co1 N1 C5 2.58(12) . . . . ?
N4 Co1 N1 C5 8.0(5) . . . . ?
N2 Co1 N1 C5 -177.85(12) 2_676 . . . ?
C5 N1 N2 C2 -1.1(2) . . . . ?
Co1 N1 N2 C2 175.33(12) . . . . ?
C5 N1 N2 Co1 177.19(12) . . . 2_676 ?
Co1 N1 N2 Co1 -6.38(19) . . . 2_676 ?
N1 N2 C2 C3 -0.8(3) . . . . ?
Co1 N2 C2 C3 -179.23(13) 2_676 . . . ?
N1 N2 C2 C11 175.97(15) . . . . ?
Co1 N2 C2 C11 -2.48(19) 2_676 . . . ?
N2 C2 C3 C4 2.2(3) . . . . ?
C11 C2 C3 C4 -174.16(17) . . . . ?
C2 C3 C4 C5 -1.8(3) . . . . ?
N2 N1 C5 C4 1.5(3) . . . . ?
Co1 N1 C5 C4 -175.28(13) . . . . ?
N2 N1 C5 C6 177.31(15) . . . . ?
Co1 N1 C5 C6 0.55(19) . . . . ?
C3 C4 C5 N1 0.0(3) . . . . ?
C3 C4 C5 C6 -175.35(17) . . . . ?
O2 Co1 N3 C6 83.57(15) . . . . ?
O1 Co1 N3 C6 -93.62(15) . . . . ?
N4 Co1 N3 C6 174.72(15) . . . . ?
N2 Co1 N3 C6 177.4(4) 2_676 . . . ?
N1 Co1 N3 C6 -5.95(14) . . . . ?
O2 Co1 N3 C8 -94.68(17) . . . . ?
O1 Co1 N3 C8 88.14(17) . . . . ?
N4 Co1 N3 C8 -3.52(17) . . . . ?
N2 Co1 N3 C8 -0.9(6) 2_676 . . . ?
N1 Co1 N3 C8 175.80(17) . . . . ?
C8 N3 C6 C5 -173.53(18) . . . . ?
Co1 N3 C6 C5 8.2(2) . . . . ?
N1 C5 C6 N3 -5.7(2) . . . . ?
C4 C5 C6 N3 169.98(18) . . . . ?
C6 N3 C8 C9 -147.16(19) . . . . ?
Co1 N3 C8 C9 31.0(3) . . . . ?
N3 C8 C9 C10 -68.5(3) . . . . ?
C8 C9 C10 N4 68.5(3) . . . . ?
C9 C10 N4 C11 146.1(2) . . . 2_676 ?
C9 C10 N4 Co1 -31.1(2) . . . . ?
O2 Co1 N4 C11 -82.00(15) . . . 2_676 ?
O1 Co1 N4 C11 93.54(15) . . . 2_676 ?
N3 Co1 N4 C11 -173.69(14) . . . 2_676 ?
N2 Co1 N4 C11 6.64(14) 2_676 . . 2_676 ?
N1 Co1 N4 C11 -179.0(4) . . . 2_676 ?
O2 Co1 N4 C10 95.39(16) . . . . ?
O1 Co1 N4 C10 -89.08(16) . . . . ?
N3 Co1 N4 C10 3.69(17) . . . . ?
N2 Co1 N4 C10 -175.98(17) 2_676 . . . ?
N1 Co1 N4 C10 -1.6(6) . . . . ?
N2 C2 C11 N4 -3.2(2) . . . 2_676 ?
C3 C2 C11 N4 173.41(18) . . . 2_676 ?
O21 S20 S21 O26 -54.90(10) . . . . ?
O22 S20 S21 O26 -175.35(10) . . . . ?
O23 S20 S21 O26 65.81(10) . . . . ?
O21 S20 S21 O24 64.78(11) . . . . ?
O22 S20 S21 O24 -55.67(11) . . . . ?
O23 S20 S21 O24 -174.51(10) . . . . ?
O21 S20 S21 O25 -175.20(10) . . . . ?
O22 S20 S21 O25 64.35(10) . . . . ?
O23 S20 S21 O25 -54.49(10) . . . . ?
